data_7240113
loop_
_publ_author_name
'Lu, Hai Dong'
'Li, Hai Tao'
'Xin, Lianxin'
'Guo, Fang'

_publ_section_title
;
 Effect of stepwise protonation of an N-containing ligand on the formation
 of metal-organic salts and coordination complexes in the solid state
;
_journal_name_full CrystEngComm
_journal_paper_doi 10.1039/D0CE00093K
_journal_year 2020
_chemical_formula_moiety '4(I), C14 H22 N4, 2(C H4 O)'
_chemical_formula_sum 'C16 H30 I4 N4 O2'
_chemical_formula_weight 818.04
_space_group_crystal_system monoclinic
_space_group_IT_number 14
_space_group_name_Hall '-P 2ybc'
_space_group_name_H-M_alt 'P 1 21/c 1'
_atom_sites_solution_hydrogens geom
_audit_creation_date 2019-04-25
_audit_creation_method
;
Olex2 1.2-beta
(compiled 2018.05.29 svn.r3508 for OlexSys, GUI svn.r5506)
;
_audit_update_record
;
2019-10-12 deposited with the CCDC.	2020-03-11 downloaded from the CCDC.
;
_cell_angle_alpha 90
_cell_angle_beta 93.907(3)
_cell_angle_gamma 90
_cell_formula_units_Z 2
_cell_length_a 8.0705(6)
_cell_length_b 20.8072(16)
_cell_length_c 7.8346(6)
_cell_measurement_reflns_used 9148
_cell_measurement_temperature 296(2)
_cell_measurement_theta_max 28.308
_cell_measurement_theta_min 3.260
_cell_volume 1312.56(17)
_computing_cell_refinement 'SAINT v8.37A (Bruker, 2015)'
_computing_data_reduction 'SAINT v8.37A (Bruker, 2015)'
_computing_molecular_graphics 'Olex2 (Dolomanov et al., 2009)'
_computing_publication_material 'Olex2 (Dolomanov et al., 2009)'
_computing_structure_refinement 'ShelXL (Sheldrick, 2015)'
_diffrn_ambient_temperature 296
_diffrn_measured_fraction_theta_full 0.974
_diffrn_measured_fraction_theta_max 0.974
_diffrn_measurement_device_type 'CCD area detector'
_diffrn_radiation_type MoK\a
_diffrn_radiation_wavelength 0.71073
_diffrn_reflns_av_R_equivalents 0.0285
_diffrn_reflns_av_unetI/netI 0.0183
_diffrn_reflns_Laue_measured_fraction_full 0.974
_diffrn_reflns_Laue_measured_fraction_max 0.974
_diffrn_reflns_limit_h_max 9
_diffrn_reflns_limit_h_min -9
_diffrn_reflns_limit_k_max 24
_diffrn_reflns_limit_k_min -24
_diffrn_reflns_limit_l_max 9
_diffrn_reflns_limit_l_min -9
_diffrn_reflns_number 16112
_diffrn_reflns_point_group_measured_fraction_full 0.974
_diffrn_reflns_point_group_measured_fraction_max 0.974
_diffrn_reflns_theta_full 25.000
_diffrn_reflns_theta_max 25.000
_diffrn_reflns_theta_min 3.260
_exptl_absorpt_coefficient_mu 4.764
_exptl_absorpt_correction_T_max 0.7457
_exptl_absorpt_correction_T_min 0.2605
_exptl_absorpt_correction_type multi-scan
_exptl_absorpt_process_details
;
SADABS-2014/5 (Bruker,2014/5) was used for absorption correction.
wR2(int) was 0.1292 before and 0.0577 after correction.
The Ratio of minimum to maximum transmission is 0.3493.
The \l/2 correction factor is 0.00150.
;
_exptl_crystal_colour colourless
_exptl_crystal_colour_primary colourless
_exptl_crystal_density_diffrn 2.070
_exptl_crystal_description plate
_exptl_crystal_F_000 764
_exptl_crystal_size_max 0.2
_exptl_crystal_size_mid 0.08
_exptl_crystal_size_min 0.07
_refine_diff_density_max 0.968
_refine_diff_density_min -0.917
_refine_diff_density_rms 0.124
_refine_ls_extinction_method none
_refine_ls_goodness_of_fit_ref 1.200
_refine_ls_hydrogen_treatment constr
_refine_ls_matrix_type full
_refine_ls_number_parameters 120
_refine_ls_number_reflns 2253
_refine_ls_number_restraints 0
_refine_ls_restrained_S_all 1.200
_refine_ls_R_factor_all 0.0416
_refine_ls_R_factor_gt 0.0409
_refine_ls_shift/su_max 0.001
_refine_ls_shift/su_mean 0.000
_refine_ls_structure_factor_coef Fsqd
_refine_ls_weighting_details 'w=1/[\s^2^(Fo^2^)+(0.0140P)^2^+9.2472P] where P=(Fo^2^+2Fc^2^)/3'
_refine_ls_weighting_scheme calc
_refine_ls_wR_factor_gt 0.0943
_refine_ls_wR_factor_ref 0.0947
_reflns_Friedel_coverage 0.000
_reflns_number_gt 2201
_reflns_number_total 2253
_reflns_threshold_expression 'I > 2\s(I)'
_cod_data_source_file d0ce00093k2.cif
_cod_data_source_block 20190411_1a_0m
_cod_database_code 7240113
_shelx_shelxl_version_number 2014/7
_shelx_space_group_comment
;
The symmetry employed for this shelxl refinement is uniquely defined
by the following loop, which should always be used as a source of
symmetry information in preference to the above space-group names.
They are only intended as comments.
;
_shelx_estimated_absorpt_t_max 0.732
_shelx_estimated_absorpt_t_min 0.449
_olex2_refinement_description
;
1. Fixed Uiso
 At 1.2 times of:
  All C(H) groups, All C(H,H) groups, All N(H) groups, All N(H,H) groups
 At 1.5 times of:
  All C(H,H,H) groups, All O(H) groups
2.a Secondary CH2 refined with riding coordinates:
 N1(H1A,H1B), C2(H2A,H2B), C1(H1C,H1D)
2.b Aromatic/amide H refined with riding coordinates:
 N2(H2), C7(H7), C4(H4), C6(H6), C5(H5)
2.c Idealised Me refined as rotating group:
 C8(H8A,H8B,H8C)
2.d Idealised tetrahedral OH refined as rotating group:
 O1(H1)
;
_olex2_submission_special_instructions 'No special instructions were received'

loop_
_space_group_symop_operation_xyz
'x, y, z'
'-x, y+1/2, -z+1/2'
'-x, -y, -z'
'x, -y-1/2, z-1/2'

loop_
_atom_site_label
_atom_site_type_symbol
_atom_site_fract_x
_atom_site_fract_y
_atom_site_fract_z
_atom_site_U_iso_or_equiv
_atom_site_adp_type
_atom_site_occupancy
_atom_site_site_symmetry_order
_atom_site_calc_flag
_atom_site_refinement_flags_posn
_atom_site_refinement_flags_adp
_atom_site_refinement_flags_occupancy
_atom_site_disorder_assembly
_atom_site_disorder_group
I1 I 1.09585(5) 0.69397(2) 0.55071(6) 0.04732(18) Uani 1 1 d . . . . .
I2 I 0.61193(7) 0.56229(2) 0.75196(6) 0.05287(19) Uani 1 1 d . . . . .
N1 N 0.8577(7) 0.5636(2) 0.4042(7) 0.0372(12) Uani 1 1 d . . . . .
H1A H 0.9361 0.5937 0.4046 0.045 Uiso 1 1 calc R . . . .
H1B H 0.7990 0.5704 0.4946 0.045 Uiso 1 1 calc R . . . .
C3 C 0.6627(7) 0.6355(3) 0.2476(8) 0.0328(13) Uani 1 1 d . . . . .
N2 N 0.4338(7) 0.6992(3) 0.3073(9) 0.0539(16) Uani 1 1 d . . . . .
H2 H 0.3348 0.7016 0.3408 0.065 Uiso 1 1 calc R . . . .
C2 C 0.7461(9) 0.5710(3) 0.2465(8) 0.0404(15) Uani 1 1 d . . . . .
H2A H 0.6630 0.5373 0.2412 0.048 Uiso 1 1 calc R . . . .
H2B H 0.8100 0.5674 0.1464 0.048 Uiso 1 1 calc R . . . .
C7 C 0.5056(8) 0.6410(3) 0.3030(9) 0.0441(16) Uani 1 1 d . . . . .
H7 H 0.4493 0.6048 0.3374 0.053 Uiso 1 1 calc R . . . .
C4 C 0.7403(8) 0.6908(3) 0.2000(9) 0.0435(16) Uani 1 1 d . . . . .
H4 H 0.8466 0.6885 0.1614 0.052 Uiso 1 1 calc R . . . .
C1 C 0.9384(9) 0.5002(3) 0.4225(9) 0.0419(15) Uani 1 1 d . . . . .
H1C H 0.9956 0.4906 0.3205 0.050 Uiso 1 1 calc R . . . .
H1D H 0.8550 0.4673 0.4352 0.050 Uiso 1 1 calc R . . . .
C6 C 0.5070(10) 0.7530(4) 0.2629(10) 0.0533(18) Uani 1 1 d . . . . .
H6 H 0.4526 0.7922 0.2687 0.064 Uiso 1 1 calc R . . . .
C5 C 0.6625(9) 0.7499(3) 0.2088(10) 0.0507(18) Uani 1 1 d . . . . .
H5 H 0.7166 0.7871 0.1778 0.061 Uiso 1 1 calc R . . . .
C8 C 1.1510(16) 0.6022(6) -0.0022(13) 0.090(3) Uani 1 1 d . . . . .
H8A H 1.0574 0.5907 -0.0783 0.135 Uiso 1 1 calc GR . . . .
H8B H 1.2509 0.5860 -0.0464 0.135 Uiso 1 1 calc GR . . . .
H8C H 1.1577 0.6482 0.0073 0.135 Uiso 1 1 calc GR . . . .
O1 O 1.1329(15) 0.5769(9) 0.1516(19) 0.179(6) Uani 1 1 d . . . . .
H1 H 1.2191 0.5586 0.1855 0.269 Uiso 1 1 calc GR . . . .

loop_
_atom_site_aniso_label
_atom_site_aniso_U_11
_atom_site_aniso_U_22
_atom_site_aniso_U_33
_atom_site_aniso_U_23
_atom_site_aniso_U_13
_atom_site_aniso_U_12
I1 0.0347(3) 0.0508(3) 0.0569(3) -0.0059(2) 0.00655(19) -0.00725(19)
I2 0.0611(3) 0.0461(3) 0.0525(3) 0.0038(2) 0.0122(2) -0.0011(2)
N1 0.039(3) 0.030(3) 0.042(3) 0.000(2) -0.007(2) 0.003(2)
C3 0.033(3) 0.033(3) 0.032(3) 0.004(2) -0.004(2) 0.005(2)
N2 0.028(3) 0.074(5) 0.060(4) 0.003(3) 0.005(3) 0.009(3)
C2 0.047(4) 0.033(3) 0.039(3) -0.002(3) -0.010(3) 0.003(3)
C7 0.034(3) 0.049(4) 0.050(4) 0.007(3) 0.003(3) -0.008(3)
C4 0.032(3) 0.046(4) 0.053(4) 0.012(3) 0.007(3) 0.000(3)
C1 0.050(4) 0.030(3) 0.044(4) 0.000(3) -0.002(3) 0.009(3)
C6 0.047(4) 0.048(4) 0.063(5) 0.002(4) -0.008(4) 0.015(3)
C5 0.051(4) 0.034(4) 0.066(5) 0.012(3) -0.001(4) 0.005(3)
C8 0.108(9) 0.103(8) 0.062(6) 0.009(6) 0.027(6) 0.006(7)
O1 0.108(8) 0.276(17) 0.158(11) 0.071(11) 0.047(8) 0.038(10)

loop_
_atom_type_symbol
_atom_type_description
_atom_type_scat_dispersion_real
_atom_type_scat_dispersion_imag
_atom_type_scat_source
C C 0.0033 0.0016 'International Tables Vol C Tables 4.2.6.8 and 6.1.1.4'
H H 0.0000 0.0000 'International Tables Vol C Tables 4.2.6.8 and 6.1.1.4'
I I -0.4742 1.8119 'International Tables Vol C Tables 4.2.6.8 and 6.1.1.4'
N N 0.0061 0.0033 'International Tables Vol C Tables 4.2.6.8 and 6.1.1.4'
O O 0.0106 0.0060 'International Tables Vol C Tables 4.2.6.8 and 6.1.1.4'

loop_
_geom_angle_atom_site_label_1
_geom_angle_atom_site_label_2
_geom_angle_atom_site_label_3
_geom_angle
_geom_angle_site_symmetry_1
_geom_angle_site_symmetry_3
_geom_angle_publ_flag
H1A N1 H1B 107.6 . . ?
C2 N1 H1A 108.7 . . ?
C2 N1 H1B 108.7 . . ?
C1 N1 H1A 108.7 . . ?
C1 N1 H1B 108.7 . . ?
C1 N1 C2 114.4(5) . . ?
C7 C3 C2 120.1(6) . . ?
C7 C3 C4 117.6(6) . . ?
C4 C3 C2 122.3(6) . . ?
C7 N2 H2 118.2 . . ?
C6 N2 H2 118.2 . . ?
C6 N2 C7 123.7(6) . . ?
N1 C2 C3 109.6(5) . . ?
N1 C2 H2A 109.8 . . ?
N1 C2 H2B 109.8 . . ?
C3 C2 H2A 109.8 . . ?
C3 C2 H2B 109.8 . . ?
H2A C2 H2B 108.2 . . ?
C3 C7 H7 120.2 . . ?
N2 C7 C3 119.6(6) . . ?
N2 C7 H7 120.2 . . ?
C3 C4 H4 119.6 . . ?
C3 C4 C5 120.9(6) . . ?
C5 C4 H4 119.6 . . ?
N1 C1 C1 110.1(7) . 3_766 ?
N1 C1 H1C 109.6 . . ?
N1 C1 H1D 109.6 . . ?
C1 C1 H1C 109.6 3_766 . ?
C1 C1 H1D 109.6 3_766 . ?
H1C C1 H1D 108.2 . . ?
N2 C6 H6 120.6 . . ?
N2 C6 C5 118.8(7) . . ?
C5 C6 H6 120.6 . . ?
C4 C5 H5 120.3 . . ?
C6 C5 C4 119.5(7) . . ?
C6 C5 H5 120.3 . . ?
H8A C8 H8B 109.5 . . ?
H8A C8 H8C 109.5 . . ?
H8B C8 H8C 109.5 . . ?
O1 C8 H8A 109.5 . . ?
O1 C8 H8B 109.5 . . ?
O1 C8 H8C 109.5 . . ?
C8 O1 H1 109.5 . . ?

loop_
_geom_bond_atom_site_label_1
_geom_bond_atom_site_label_2
_geom_bond_distance
_geom_bond_site_symmetry_2
_geom_bond_publ_flag
N1 H1A 0.8900 . ?
N1 H1B 0.8900 . ?
N1 C2 1.487(8) . ?
N1 C1 1.474(8) . ?
C3 C2 1.501(8) . ?
C3 C7 1.372(9) . ?
C3 C4 1.374(9) . ?
N2 H2 0.8600 . ?
N2 C7 1.342(10) . ?
N2 C6 1.324(10) . ?
C2 H2A 0.9700 . ?
C2 H2B 0.9700 . ?
C7 H7 0.9300 . ?
C4 H4 0.9300 . ?
C4 C5 1.383(10) . ?
C1 C1 1.516(13) 3_766 ?
C1 H1C 0.9700 . ?
C1 H1D 0.9700 . ?
C6 H6 0.9300 . ?
C6 C5 1.353(11) . ?
C5 H5 0.9300 . ?
C8 H8A 0.9600 . ?
C8 H8B 0.9600 . ?
C8 H8C 0.9600 . ?
C8 O1 1.333(15) . ?
O1 H1 0.8200 . ?
